data_4115646
loop_
_publ_author_name
'Michael J. Bearpark'
'G. Sean McGrady'
'Paul D. Prince'
'Jonathan W. Steed'

_publ_section_title
;
 The First Structurally Characterized Hypervalent Silicon Hydride:
 Unexpected Molecular Geometry and Si-H...K Interactions
;
_journal_name_full 'Journal of the American Chemical Society'
_journal_page_first 7736
_journal_page_last 7737
_journal_paper_doi 10.1021/ja0162616
_journal_volume 123
_journal_year 2001
_chemical_formula_sum 'C30 H41 K O6 Si'
_chemical_formula_weight 564.82
_chemical_name_systematic
; 
 ? 
;
_space_group_IT_number 146
_symmetry_cell_setting rhombohedral
_symmetry_space_group_name_Hall 'P 3*'
_symmetry_space_group_name_H-M 'R 3 :R'
_atom_sites_solution_hydrogens geom
_atom_sites_solution_primary direct
_atom_sites_solution_secondary difmap
_audit_creation_method SHELXL-97
_cell_angle_alpha 97.930(10)
_cell_angle_beta 97.930(10)
_cell_angle_gamma 97.930(10)
_cell_formula_units_Z 1
_cell_length_a 9.4424(15)
_cell_length_b 9.4424(15)
_cell_length_c 9.4424(15)
_cell_measurement_temperature 393(2)
_cell_volume 815.2(2)
_computing_cell_refinement DENZO-SMN
_computing_data_collection 'Nonius Collect'
_computing_data_reduction DENZO-SMN
_computing_molecular_graphics 'XSeed (Barbour, 1999)'
_computing_structure_refinement 'SHELXL-97 (Sheldrick, 1997)'
_computing_structure_solution 'SHELXS-97 (Sheldrick, 1990)'
_diffrn_ambient_temperature 393(2)
_diffrn_measured_fraction_theta_full 0.998
_diffrn_measured_fraction_theta_max 0.998
_diffrn_measurement_device_type KappaCCD
_diffrn_measurement_method '2o phi scans 6s/o'
_diffrn_radiation_monochromator graphite
_diffrn_radiation_source 'fine-focus sealed tube'
_diffrn_radiation_type MoK\a
_diffrn_radiation_wavelength 0.71073
_diffrn_reflns_av_R_equivalents 0.0800
_diffrn_reflns_av_sigmaI/netI 0.1117
_diffrn_reflns_limit_h_max 11
_diffrn_reflns_limit_h_min -12
_diffrn_reflns_limit_k_max 10
_diffrn_reflns_limit_k_min -11
_diffrn_reflns_limit_l_max 12
_diffrn_reflns_limit_l_min -9
_diffrn_reflns_number 4386
_diffrn_reflns_theta_full 27.49
_diffrn_reflns_theta_max 27.49
_diffrn_reflns_theta_min 2.21
_diffrn_standards_decay_% 0
_exptl_absorpt_coefficient_mu 0.236
_exptl_absorpt_correction_T_max 0.9543
_exptl_absorpt_correction_T_min 0.9543
_exptl_absorpt_correction_type Scalepack
_exptl_crystal_colour colourless
_exptl_crystal_density_diffrn 1.151
_exptl_crystal_description prism
_exptl_crystal_F_000 302
_exptl_crystal_size_max 0.20
_exptl_crystal_size_mid 0.20
_exptl_crystal_size_min 0.20
_refine_diff_density_max 0.394
_refine_diff_density_min -0.333
_refine_diff_density_rms 0.075
_refine_ls_abs_structure_details 'Flack H D (1983), Acta Cryst. A39, 876-881'
_refine_ls_abs_structure_Flack 0.50(7)
_refine_ls_extinction_coef 0.041(8)
_refine_ls_extinction_expression Fc^*^=kFc[1+0.001xFc^2^\l^3^/sin(2\q)]^-1/4^
_refine_ls_extinction_method SHELXL
_refine_ls_goodness_of_fit_ref 1.024
_refine_ls_hydrogen_treatment mixed
_refine_ls_matrix_type full
_refine_ls_number_parameters 171
_refine_ls_number_reflns 2257
_refine_ls_number_restraints 1
_refine_ls_restrained_S_all 1.024
_refine_ls_R_factor_all 0.0862
_refine_ls_R_factor_gt 0.0462
_refine_ls_shift/su_max 0.001
_refine_ls_shift/su_mean 0.000
_refine_ls_structure_factor_coef Fsqd
_refine_ls_weighting_details 'calc w=1/[\s^2^(Fo^2^)+(0.0291P)^2^+0.0000P] where P=(Fo^2^+2Fc^2^)/3'
_refine_ls_weighting_scheme calc
_refine_ls_wR_factor_gt 0.0790
_refine_ls_wR_factor_ref 0.0933
_reflns_number_gt 1650
_reflns_number_total 2257
_reflns_threshold_expression >2sigma(I)
_cod_data_source_file ja0162616_s1.cif
_cod_data_source_block ppbypa(trigonal_K[Ph3SiH2]18C6)
_cod_original_sg_symbol_H-M 'R 3'
_cod_database_code 4115646

loop_
_symmetry_equiv_pos_as_xyz
'x, y, z'
'z, x, y'
'y, z, x'

loop_
_atom_site_label
_atom_site_type_symbol
_atom_site_fract_x
_atom_site_fract_y
_atom_site_fract_z
_atom_site_U_iso_or_equiv
_atom_site_adp_type
_atom_site_occupancy
_atom_site_symmetry_multiplicity
_atom_site_calc_flag
_atom_site_refinement_flags
K1 K 0.61310(7) 0.61310(7) 0.61310(7) 0.0251(3) Uani 1 3 d S
Si1 Si 0.92404(11) 0.92404(11) 0.92404(11) 0.0342(4) Uani 1 3 d S
O1 O 0.3687(2) 0.7064(2) 0.7066(3) 0.0343(5) Uani 1 1 d .
C1 C 0.2821(4) 0.6140(5) 0.7799(5) 0.0489(10) Uani 1 1 d .
H1 H 1.042(3) 1.042(3) 1.042(3) 0.038(14) Uiso 1 3 d S
H2 H 0.8073 0.8063 0.8063 0.046 Uiso 1 3 d SR
O2 O 0.7927(2) 0.4605(2) 0.4602(2) 0.0347(6) Uani 1 1 d .
C2 C 0.2824(4) 0.7806(5) 0.6140(5) 0.0488(10) Uani 1 1 d .
C3 C 0.8780(4) 0.5481(5) 0.3814(4) 0.0478(10) Uani 1 1 d .
C4 C 0.8777(4) 0.3812(4) 0.5478(5) 0.0483(10) Uani 1 1 d .
C5 C 1.0006(3) 0.7659(3) 1.0001(3) 0.0334(8) Uani 1 1 d .
C6 C 0.9439(3) 0.6202(3) 0.9435(3) 0.0335(7) Uani 1 1 d .
H6 H 0.855(3) 0.595(3) 0.859(3) 0.040(8) Uiso 1 1 d .
C7 C 0.9981(4) 0.5055(4) 0.9989(4) 0.0401(9) Uani 1 1 d .
H7 H 0.956(4) 0.408(4) 0.960(4) 0.048(10) Uiso 1 1 d .
C8 C 1.1121(4) 0.5314(4) 1.1115(4) 0.0419(9) Uani 1 1 d .
H8 H 1.155(3) 0.442(3) 1.153(3) 0.031(8) Uiso 1 1 d .
C9 C 1.1696(4) 0.6730(5) 1.1713(4) 0.0497(10) Uani 1 1 d .
H9 H 1.240(4) 0.685(4) 1.239(4) 0.042(10) Uiso 1 1 d .
C10 C 1.1157(4) 0.7887(5) 1.1162(4) 0.0409(9) Uani 1 1 d .
H10 H 1.154(4) 0.891(5) 1.153(4) 0.077(14) Uiso 1 1 d .
H1A H 0.215(4) 0.532(4) 0.708(4) 0.051(10) Uiso 1 1 d .
H2A H 0.221(4) 0.841(4) 0.673(4) 0.052(10) Uiso 1 1 d .
H3A H 0.943(4) 0.482(4) 0.335(4) 0.070(11) Uiso 1 1 d .
H4A H 0.945(4) 0.444(4) 0.622(4) 0.047(11) Uiso 1 1 d .
H1B H 0.225(4) 0.667(4) 0.843(4) 0.054(10) Uiso 1 1 d .
H2B H 0.217(4) 0.714(4) 0.539(4) 0.053(11) Uiso 1 1 d .
H3B H 0.945(4) 0.620(4) 0.450(4) 0.043(10) Uiso 1 1 d .
H4B H 0.942(4) 0.330(4) 0.480(4) 0.054(10) Uiso 1 1 d .

loop_
_atom_site_aniso_label
_atom_site_aniso_U_11
_atom_site_aniso_U_22
_atom_site_aniso_U_33
_atom_site_aniso_U_23
_atom_site_aniso_U_13
_atom_site_aniso_U_12
K1 0.0257(3) 0.0257(3) 0.0257(3) 0.0061(4) 0.0061(4) 0.0061(4)
Si1 0.0327(5) 0.0327(5) 0.0327(5) -0.0002(5) -0.0002(5) -0.0002(5)
O1 0.0207(11) 0.0394(13) 0.0416(13) 0.0001(11) 0.0056(9) 0.0058(9)
C1 0.035(2) 0.056(2) 0.057(2) -0.001(2) 0.0283(19) 0.0000(18)
O2 0.0279(12) 0.0380(13) 0.0387(13) 0.0007(11) 0.0092(10) 0.0086(11)
C2 0.0310(19) 0.057(2) 0.060(2) 0.002(2) 0.0027(18) 0.0237(19)
C3 0.037(2) 0.056(2) 0.054(2) 0.003(2) 0.027(2) 0.004(2)
C4 0.038(2) 0.054(3) 0.056(2) 0.004(2) 0.004(2) 0.027(2)
C5 0.0242(16) 0.048(2) 0.0244(16) -0.0017(14) 0.0049(13) 0.0007(14)
C6 0.0287(17) 0.0384(18) 0.0328(18) 0.0055(15) 0.0051(15) 0.0037(15)
C7 0.0388(19) 0.043(2) 0.042(2) 0.0095(18) 0.0135(17) 0.0092(18)
C8 0.038(2) 0.064(3) 0.0342(19) 0.017(2) 0.0179(17) 0.022(2)
C9 0.033(2) 0.082(3) 0.037(2) 0.015(2) 0.0019(18) 0.016(2)
C10 0.0308(19) 0.057(3) 0.0309(19) 0.0004(18) 0.0008(15) 0.0032(18)

loop_
_atom_type_symbol
_atom_type_description
_atom_type_scat_dispersion_real
_atom_type_scat_dispersion_imag
_atom_type_scat_source
C C 0.0033 0.0016 'International Tables Vol C Tables 4.2.6.8 and 6.1.1.4'
H H 0.0000 0.0000 'International Tables Vol C Tables 4.2.6.8 and 6.1.1.4'
O O 0.0106 0.0060 'International Tables Vol C Tables 4.2.6.8 and 6.1.1.4'
Si Si 0.0817 0.0704 'International Tables Vol C Tables 4.2.6.8 and 6.1.1.4'
K K 0.2009 0.2494 'International Tables Vol C Tables 4.2.6.8 and 6.1.1.4'

loop_
_geom_angle_atom_site_label_1
_geom_angle_atom_site_label_2
_geom_angle_atom_site_label_3
_geom_angle
_geom_angle_site_symmetry_1
_geom_angle_site_symmetry_3
O1 K1 O1 119.096(19) 3 2
O1 K1 O1 119.096(19) 3 .
O1 K1 O1 119.10(2) 2 .
O1 K1 O2 59.53(7) 3 .
O1 K1 O2 59.58(7) 2 .
O1 K1 O2 162.45(8) . .
O1 K1 O2 162.45(8) 3 3
O1 K1 O2 59.53(7) 2 3
O1 K1 O2 59.58(7) . 3
O2 K1 O2 115.75(3) . 3
O1 K1 O2 59.58(7) 3 2
O1 K1 O2 162.45(8) 2 2
O1 K1 O2 59.53(7) . 2
O2 K1 O2 115.75(3) . 2
O2 K1 O2 115.75(3) 3 2
C5 Si1 C5 119.983(5) 2 .
C5 Si1 C5 119.983(5) 2 3
C5 Si1 C5 119.983(5) . 3
C1 O1 C2 111.9(3) . .
C1 O1 K1 118.37(18) . .
C2 O1 K1 118.25(18) . .
O1 C1 C4 107.8(3) . 3
C3 O2 C4 112.4(3) . .
C3 O2 K1 113.13(19) . .
C4 O2 K1 113.02(19) . .
O1 C2 C3 108.0(3) . 2
O2 C3 C2 108.9(3) . 3
O2 C4 C1 109.1(3) . 2
C10 C5 C6 115.7(3) . .
C10 C5 Si1 122.2(3) . .
C6 C5 Si1 122.1(2) . .
C7 C6 C5 122.3(3) . .
C8 C7 C6 120.6(4) . .
C7 C8 C9 118.8(4) . .
C8 C9 C10 120.9(4) . .
C9 C10 C5 121.7(4) . .

loop_
_geom_bond_atom_site_label_1
_geom_bond_atom_site_label_2
_geom_bond_distance
_geom_bond_site_symmetry_2
K1 O1 2.7907(18) 3
K1 O1 2.7907(18) 2
K1 O1 2.7907(18) .
K1 O2 2.795(2) .
K1 O2 2.795(2) 3
K1 O2 2.795(2) 2
Si1 C5 1.928(3) 2
Si1 C5 1.928(3) .
Si1 C5 1.928(3) 3
O1 C1 1.426(4) .
O1 C2 1.431(4) .
C1 C4 1.484(5) 3
O2 C3 1.428(4) .
O2 C4 1.429(4) .
C2 C3 1.479(5) 2
C3 C2 1.479(5) 3
C4 C1 1.484(5) 2
C5 C10 1.404(4) .
C5 C6 1.407(4) .
C6 C7 1.394(4) .
C7 C8 1.374(5) .
C8 C9 1.381(6) .
C9 C10 1.400(5) .

loop_
_geom_hbond_atom_site_label_D
_geom_hbond_atom_site_label_H
_geom_hbond_atom_site_label_A
_geom_hbond_distance_DH
_geom_hbond_distance_HA
_geom_hbond_distance_DA
_geom_hbond_angle_DHA
_geom_hbond_site_symmetry_A
C9 H9 O2 0.84(4) 2.72(4) 3.534(5) 166(3) 2_656

loop_
_geom_torsion_atom_site_label_1
_geom_torsion_atom_site_label_2
_geom_torsion_atom_site_label_3
_geom_torsion_atom_site_label_4
_geom_torsion
_geom_torsion_site_symmetry_1
_geom_torsion_site_symmetry_4
O1 K1 O1 C1 150.7(2) 3 .
O1 K1 O1 C1 -10.5(3) 2 .
O2 K1 O1 C1 70.2(4) . .
O2 K1 O1 C1 -9.1(2) 3 .
O2 K1 O1 C1 149.3(3) 2 .
O1 K1 O1 C2 10.2(3) 3 .
O1 K1 O1 C2 -151.0(2) 2 .
O2 K1 O1 C2 -70.3(4) . .
O2 K1 O1 C2 -149.6(3) 3 .
O2 K1 O1 C2 8.8(3) 2 .
C2 O1 C1 C4 -177.4(3) . 3
K1 O1 C1 C4 39.8(4) . 3
O1 K1 O2 C3 24.8(2) 3 .
O1 K1 O2 C3 -153.8(2) 2 .
O1 K1 O2 C3 115.5(3) . .
O2 K1 O2 C3 -174.3(2) 3 .
O2 K1 O2 C3 45.4(3) 2 .
O1 K1 O2 C4 154.0(2) 3 .
O1 K1 O2 C4 -24.6(2) 2 .
O1 K1 O2 C4 -115.4(3) . .
O2 K1 O2 C4 -45.2(3) 3 .
O2 K1 O2 C4 174.6(2) 2 .
C1 O1 C2 C3 177.6(3) . 2
K1 O1 C2 C3 -39.6(4) . 2
C4 O2 C3 C2 174.1(3) . 3
K1 O2 C3 C2 -56.4(3) . 3
C3 O2 C4 C1 -174.3(3) . 2
K1 O2 C4 C1 56.2(3) . 2
C5 Si1 C5 C10 91.8(3) 2 .
C5 Si1 C5 C10 -90.9(3) 3 .
C5 Si1 C5 C6 -88.8(3) 2 .
C5 Si1 C5 C6 88.6(3) 3 .
C10 C5 C6 C7 0.0(4) . .
Si1 C5 C6 C7 -179.4(2) . .
C5 C6 C7 C8 -0.9(5) . .
C6 C7 C8 C9 1.7(5) . .
C7 C8 C9 C10 -1.7(5) . .
C8 C9 C10 C5 0.8(5) . .
C6 C5 C10 C9 0.0(5) . .
Si1 C5 C10 C9 179.5(3) . .
